data_1501783
loop_
_publ_author_name
'Annunziata, Liana'
'Pragliola, Stefania'
'Pappalardo, Daniela'
'Tedesco, Consiglia'
'Pellecchia, Claudio'

_publ_section_title
;
 New (Anilidomethyl)pyridine Titanium(IV) and Zirconium(IV) Catalyst
 Precursors for the Highly Chemo- and
 Stereoselectivecis-1,4-Polymerization of 1,3-Butadiene
;
_journal_issue 7
_journal_name_full Macromolecules
_journal_page_first 1934
_journal_paper_doi 10.1021/ma1028455
_journal_volume 44
_journal_year 2011
_chemical_formula_moiety 'C20 H32 N5 Ti'
_chemical_formula_sum 'C20 H32 N5 Ti'
_chemical_formula_weight 390.41
_chemical_name_systematic
; 
 ? 
;
_space_group_IT_number 14
_symmetry_cell_setting monoclinic
_symmetry_space_group_name_Hall '-P 2yn'
_symmetry_space_group_name_H-M 'P 1 21/n 1'
_atom_sites_solution_hydrogens geom
_atom_sites_solution_primary direct
_atom_sites_solution_secondary difmap
_audit_creation_method SHELXL-97
_cell_angle_alpha 90.00
_cell_angle_beta 98.326(10)
_cell_angle_gamma 90.00
_cell_formula_units_Z 4
_cell_length_a 13.614(7)
_cell_length_b 10.374(5)
_cell_length_c 15.394(8)
_cell_measurement_temperature 100(1)
_cell_volume 2151.2(19)
_computing_structure_refinement 'SHELXL-97 (Sheldrick, 1997)'
_computing_structure_solution 'SHELXS-97 (Sheldrick, 1990)'
_diffrn_ambient_temperature 100(1)
_diffrn_measured_fraction_theta_full 0.995
_diffrn_measured_fraction_theta_max 0.943
_diffrn_radiation_monochromator graphite
_diffrn_radiation_source 'fine-focus sealed tube'
_diffrn_radiation_type MoK\a
_diffrn_radiation_wavelength 0.71073
_diffrn_reflns_av_R_equivalents 0.1002
_diffrn_reflns_av_sigmaI/netI 0.1348
_diffrn_reflns_limit_h_max 18
_diffrn_reflns_limit_h_min -13
_diffrn_reflns_limit_k_max 10
_diffrn_reflns_limit_k_min -13
_diffrn_reflns_limit_l_max 20
_diffrn_reflns_limit_l_min -19
_diffrn_reflns_number 16599
_diffrn_reflns_theta_full 25.00
_diffrn_reflns_theta_max 28.19
_diffrn_reflns_theta_min 1.87
_exptl_absorpt_coefficient_mu 0.411
_exptl_absorpt_correction_T_max 0.910
_exptl_absorpt_correction_T_min 0.843
_exptl_absorpt_correction_type multi-scan
_exptl_crystal_density_diffrn 1.205
_exptl_crystal_density_method 'not measured'
_exptl_crystal_F_000 836
_exptl_crystal_size_max 0.45
_exptl_crystal_size_mid 0.33
_exptl_crystal_size_min 0.24
_refine_diff_density_max 1.243
_refine_diff_density_min -0.724
_refine_diff_density_rms 0.099
_refine_ls_extinction_method none
_refine_ls_goodness_of_fit_ref 1.054
_refine_ls_hydrogen_treatment constr
_refine_ls_matrix_type full
_refine_ls_number_parameters 237
_refine_ls_number_reflns 5000
_refine_ls_number_restraints 0
_refine_ls_restrained_S_all 1.054
_refine_ls_R_factor_all 0.1447
_refine_ls_R_factor_gt 0.0888
_refine_ls_shift/su_max 0.001
_refine_ls_shift/su_mean 0.000
_refine_ls_structure_factor_coef Fsqd
_refine_ls_weighting_details 'calc w=1/[\s^2^(Fo^2^)+(0.1120P)^2^+0.0000P] where P=(Fo^2^+2Fc^2^)/3'
_refine_ls_weighting_scheme calc
_refine_ls_wR_factor_gt 0.2129
_refine_ls_wR_factor_ref 0.2466
_reflns_number_gt 3010
_reflns_number_total 5000
_reflns_threshold_expression >2sigma(I)
_cod_data_source_file ma1028455_si_001.cif
_cod_data_source_block ti_nme8
_cod_depositor_comments
;
The following automatic conversions were performed:

'_exptl_absorpt_correction_type' value 'Multi-scan' changed to
'multi-scan' according to
/home/saulius/struct/CIF-dictionaries/cif_core.dic dictionary named
'cif_core.dic' version 2.4.1 from 2010-06-29.

Automatic conversion script
Id: cif_fix_values 1715 2011-07-08 13:25:40Z adriana 
;
_cod_original_sg_symbol_H-M 'P 21/n'
_cod_database_code 1501783

loop_
_symmetry_equiv_pos_as_xyz
'x, y, z'
'-x+1/2, y+1/2, -z+1/2'
'-x, -y, -z'
'x-1/2, -y-1/2, z-1/2'

loop_
_atom_site_label
_atom_site_type_symbol
_atom_site_fract_x
_atom_site_fract_y
_atom_site_fract_z
_atom_site_U_iso_or_equiv
_atom_site_adp_type
_atom_site_occupancy
_atom_site_symmetry_multiplicity
_atom_site_calc_flag
_atom_site_refinement_flags
Ti1 Ti 0.24292(5) 0.16780(6) 0.41851(4) 0.0257(3) Uani 1 1 d .
N1 N 0.3858(2) 0.1880(3) 0.3566(2) 0.0270(7) Uani 1 1 d .
N2 N 0.3213(2) 0.3101(3) 0.4816(2) 0.0281(7) Uani 1 1 d .
N3 N 0.1238(3) 0.1870(3) 0.4723(2) 0.0291(7) Uani 1 1 d .
N4 N 0.2752(2) -0.0045(3) 0.4601(2) 0.0307(8) Uani 1 1 d .
N5 N 0.1774(2) 0.1745(3) 0.2993(2) 0.0280(7) Uani 1 1 d .
C1 C 0.4470(3) 0.2847(3) 0.3872(2) 0.0259(8) Uani 1 1 d .
C2 C 0.5329(3) 0.3135(3) 0.3515(3) 0.0304(9) Uani 1 1 d .
H2 H 0.5733 0.3820 0.3731 0.037 Uiso 1 1 calc R
C3 C 0.5568(3) 0.2385(4) 0.2839(3) 0.0340(10) Uani 1 1 d .
H3 H 0.6144 0.2546 0.2598 0.041 Uiso 1 1 calc R
C4 C 0.4940(3) 0.1387(4) 0.2520(3) 0.0364(10) Uani 1 1 d .
H4 H 0.5089 0.0874 0.2061 0.044 Uiso 1 1 calc R
C5 C 0.4109(3) 0.1169(4) 0.2884(3) 0.0343(9) Uani 1 1 d .
H5 H 0.3688 0.0504 0.2660 0.041 Uiso 1 1 calc R
C6 C 0.4154(3) 0.3583(4) 0.4620(3) 0.0293(9) Uani 1 1 d .
H6 H 0.4510 0.4255 0.4916 0.035 Uiso 1 1 calc R
C7 C 0.2938(3) 0.3746(4) 0.5578(3) 0.0292(9) Uani 1 1 d .
C8 C 0.3322(3) 0.3298(4) 0.6426(3) 0.0314(9) Uani 1 1 d .
C9 C 0.3069(3) 0.3939(4) 0.7157(3) 0.0362(10) Uani 1 1 d .
H9 H 0.3315 0.3650 0.7718 0.043 Uiso 1 1 calc R
C10 C 0.2452(3) 0.5004(4) 0.7050(3) 0.0392(10) Uani 1 1 d .
H10 H 0.2298 0.5438 0.7541 0.047 Uiso 1 1 calc R
C11 C 0.2065(3) 0.5430(4) 0.6225(3) 0.0384(10) Uani 1 1 d .
H11 H 0.1638 0.6134 0.6168 0.046 Uiso 1 1 calc R
C12 C 0.2305(3) 0.4816(4) 0.5459(3) 0.0316(9) Uani 1 1 d .
C13 C 0.1888(3) 0.5278(4) 0.4557(3) 0.0394(11) Uani 1 1 d .
H13A H 0.2412 0.5637 0.4277 0.059 Uiso 1 1 calc R
H13B H 0.1394 0.5925 0.4600 0.059 Uiso 1 1 calc R
H13C H 0.1593 0.4566 0.4215 0.059 Uiso 1 1 calc R
C14 C 0.3961(3) 0.2100(4) 0.6537(3) 0.0354(10) Uani 1 1 d .
H14A H 0.4145 0.1923 0.7151 0.053 Uiso 1 1 calc R
H14B H 0.4548 0.2234 0.6270 0.053 Uiso 1 1 calc R
H14C H 0.3594 0.1384 0.6260 0.053 Uiso 1 1 calc R
C15 C 0.1205(4) 0.1573(4) 0.5650(3) 0.0413(11) Uani 1 1 d .
H15A H 0.1820 0.1183 0.5902 0.062 Uiso 1 1 calc R
H15B H 0.0668 0.0988 0.5695 0.062 Uiso 1 1 calc R
H15C H 0.1105 0.2354 0.5960 0.062 Uiso 1 1 calc R
C16 C 0.0297(3) 0.2465(4) 0.4338(3) 0.0412(11) Uani 1 1 d .
H16A H 0.0320 0.2663 0.3732 0.062 Uiso 1 1 calc R
H16B H 0.0194 0.3243 0.4650 0.062 Uiso 1 1 calc R
H16C H -0.0239 0.1877 0.4379 0.062 Uiso 1 1 calc R
C17 C 0.2028(3) -0.1050(4) 0.4728(3) 0.0405(11) Uani 1 1 d .
H17A H 0.1369 -0.0735 0.4537 0.061 Uiso 1 1 calc R
H17B H 0.2094 -0.1275 0.5339 0.061 Uiso 1 1 calc R
H17C H 0.2147 -0.1798 0.4391 0.061 Uiso 1 1 calc R
C18 C 0.3764(3) -0.0490(4) 0.4889(3) 0.0393(10) Uani 1 1 d .
H18A H 0.4224 0.0182 0.4801 0.059 Uiso 1 1 calc R
H18B H 0.3895 -0.1235 0.4554 0.059 Uiso 1 1 calc R
H18C H 0.3838 -0.0711 0.5500 0.059 Uiso 1 1 calc R
C19 C 0.1918(3) 0.2721(4) 0.2343(3) 0.0387(10) Uani 1 1 d .
H19A H 0.2349 0.3384 0.2614 0.058 Uiso 1 1 calc R
H19B H 0.1288 0.3090 0.2109 0.058 Uiso 1 1 calc R
H19C H 0.2211 0.2331 0.1876 0.058 Uiso 1 1 calc R
C20 C 0.1113(3) 0.0724(4) 0.2599(3) 0.0394(11) Uani 1 1 d .
H20A H 0.1023 0.0095 0.3038 0.059 Uiso 1 1 calc R
H20B H 0.1400 0.0319 0.2135 0.059 Uiso 1 1 calc R
H20C H 0.0482 0.1089 0.2366 0.059 Uiso 1 1 calc R

loop_
_atom_site_aniso_label
_atom_site_aniso_U_11
_atom_site_aniso_U_22
_atom_site_aniso_U_33
_atom_site_aniso_U_23
_atom_site_aniso_U_13
_atom_site_aniso_U_12
Ti1 0.0238(4) 0.0284(4) 0.0244(4) 0.0000(2) 0.0020(3) -0.0018(3)
N1 0.0284(19) 0.0292(17) 0.0227(18) -0.0011(12) 0.0010(14) -0.0028(13)
N2 0.0252(19) 0.0332(17) 0.0259(18) -0.0001(13) 0.0034(14) -0.0026(13)
N3 0.0241(19) 0.0346(18) 0.0284(19) -0.0008(13) 0.0035(14) -0.0002(13)
N4 0.029(2) 0.0292(17) 0.0338(19) 0.0046(13) 0.0056(15) -0.0009(13)
N5 0.0255(19) 0.0292(17) 0.0276(18) -0.0006(12) -0.0016(14) -0.0025(13)
C1 0.022(2) 0.034(2) 0.021(2) 0.0044(15) 0.0019(15) 0.0024(15)
C2 0.030(2) 0.032(2) 0.030(2) 0.0035(15) 0.0065(18) -0.0014(16)
C3 0.030(2) 0.042(2) 0.033(2) 0.0038(17) 0.0129(19) 0.0013(17)
C4 0.035(3) 0.042(2) 0.033(2) -0.0015(18) 0.0087(19) 0.0032(18)
C5 0.033(2) 0.033(2) 0.038(2) -0.0037(17) 0.0084(19) -0.0032(17)
C6 0.029(2) 0.030(2) 0.029(2) -0.0051(15) 0.0040(17) -0.0075(15)
C7 0.025(2) 0.033(2) 0.031(2) -0.0087(16) 0.0091(17) -0.0067(16)
C8 0.026(2) 0.040(2) 0.028(2) -0.0017(16) 0.0022(17) -0.0040(16)
C9 0.027(2) 0.057(3) 0.025(2) -0.0059(18) 0.0033(17) -0.0120(19)
C10 0.030(3) 0.051(3) 0.038(3) -0.0153(19) 0.011(2) -0.0053(19)
C11 0.027(2) 0.044(2) 0.045(3) -0.0105(18) 0.009(2) -0.0014(18)
C12 0.030(2) 0.034(2) 0.032(2) -0.0029(16) 0.0043(17) -0.0044(16)
C13 0.039(3) 0.029(2) 0.050(3) -0.0001(18) 0.004(2) 0.0006(17)
C14 0.029(2) 0.041(2) 0.034(2) 0.0024(17) -0.0026(18) -0.0083(18)
C15 0.034(3) 0.054(3) 0.037(3) 0.0004(19) 0.008(2) -0.0037(19)
C16 0.030(3) 0.049(3) 0.044(3) 0.0029(19) 0.007(2) 0.0076(19)
C17 0.043(3) 0.039(2) 0.041(3) 0.0016(18) 0.010(2) -0.0074(19)
C18 0.037(3) 0.042(2) 0.037(2) 0.0047(18) 0.0020(19) 0.0083(19)
C19 0.040(3) 0.038(2) 0.036(3) 0.0054(18) -0.002(2) 0.0019(18)
C20 0.039(3) 0.037(2) 0.039(3) -0.0058(18) -0.008(2) -0.0042(18)

loop_
_atom_type_symbol
_atom_type_description
_atom_type_scat_dispersion_real
_atom_type_scat_dispersion_imag
_atom_type_scat_source
C C 0.0033 0.0016 'International Tables Vol C Tables 4.2.6.8 and 6.1.1.4'
H H 0.0000 0.0000 'International Tables Vol C Tables 4.2.6.8 and 6.1.1.4'
N N 0.0061 0.0033 'International Tables Vol C Tables 4.2.6.8 and 6.1.1.4'
Ti Ti 0.2776 0.4457 'International Tables Vol C Tables 4.2.6.8 and 6.1.1.4'

loop_
_geom_angle_atom_site_label_1
_geom_angle_atom_site_label_2
_geom_angle_atom_site_label_3
_geom_angle
N5 Ti1 N4 113.74(13)
N5 Ti1 N3 95.87(15)
N4 Ti1 N3 96.79(13)
N5 Ti1 N2 125.55(13)
N4 Ti1 N2 116.42(14)
N3 Ti1 N2 97.95(14)
N5 Ti1 N1 84.54(13)
N4 Ti1 N1 93.24(12)
N3 Ti1 N1 168.82(12)
N2 Ti1 N1 73.04(12)
C1 N1 C5 117.4(3)
C1 N1 Ti1 116.3(2)
C5 N1 Ti1 126.2(3)
C7 N2 C6 110.6(3)
C7 N2 Ti1 123.7(3)
C6 N2 Ti1 125.6(2)
C16 N3 C15 109.5(3)
C16 N3 Ti1 127.4(3)
C15 N3 Ti1 122.7(3)
C18 N4 C17 110.9(3)
C18 N4 Ti1 123.6(3)
C17 N4 Ti1 125.3(3)
C19 N5 C20 110.7(3)
C19 N5 Ti1 126.2(3)
C20 N5 Ti1 122.9(2)
N1 C1 C2 122.3(4)
N1 C1 C6 114.6(3)
C2 C1 C6 123.0(3)
C3 C2 C1 118.7(4)
C3 C2 H2 120.6
C1 C2 H2 120.6
C2 C3 C4 119.3(4)
C2 C3 H3 120.3
C4 C3 H3 120.3
C5 C4 C3 119.2(4)
C5 C4 H4 120.4
C3 C4 H4 120.4
C4 C5 N1 123.0(4)
C4 C5 H5 118.5
N1 C5 H5 118.5
N2 C6 C1 110.3(3)
N2 C6 H6 124.8
C1 C6 H6 124.8
C12 C7 C8 121.3(4)
C12 C7 N2 119.2(4)
C8 C7 N2 119.5(4)
C9 C8 C7 119.2(4)
C9 C8 C14 120.5(4)
C7 C8 C14 120.3(4)
C10 C9 C8 120.2(4)
C10 C9 H9 119.9
C8 C9 H9 119.9
C11 C10 C9 120.8(4)
C11 C10 H10 119.6
C9 C10 H10 119.6
C10 C11 C12 121.3(4)
C10 C11 H11 119.4
C12 C11 H11 119.4
C7 C12 C11 117.3(4)
C7 C12 C13 121.1(3)
C11 C12 C13 121.6(4)
C12 C13 H13A 109.5
C12 C13 H13B 109.5
H13A C13 H13B 109.5
C12 C13 H13C 109.5
H13A C13 H13C 109.5
H13B C13 H13C 109.5
C8 C14 H14A 109.5
C8 C14 H14B 109.5
H14A C14 H14B 109.5
C8 C14 H14C 109.5
H14A C14 H14C 109.5
H14B C14 H14C 109.5
N3 C15 H15A 109.5
N3 C15 H15B 109.5
H15A C15 H15B 109.5
N3 C15 H15C 109.5
H15A C15 H15C 109.5
H15B C15 H15C 109.5
N3 C16 H16A 109.5
N3 C16 H16B 109.5
H16A C16 H16B 109.5
N3 C16 H16C 109.5
H16A C16 H16C 109.5
H16B C16 H16C 109.5
N4 C17 H17A 109.5
N4 C17 H17B 109.5
H17A C17 H17B 109.5
N4 C17 H17C 109.5
H17A C17 H17C 109.5
H17B C17 H17C 109.5
N4 C18 H18A 109.5
N4 C18 H18B 109.5
H18A C18 H18B 109.5
N4 C18 H18C 109.5
H18A C18 H18C 109.5
H18B C18 H18C 109.5
N5 C19 H19A 109.5
N5 C19 H19B 109.5
H19A C19 H19B 109.5
N5 C19 H19C 109.5
H19A C19 H19C 109.5
H19B C19 H19C 109.5
N5 C20 H20A 109.5
N5 C20 H20B 109.5
H20A C20 H20B 109.5
N5 C20 H20C 109.5
H20A C20 H20C 109.5
H20B C20 H20C 109.5

loop_
_geom_bond_atom_site_label_1
_geom_bond_atom_site_label_2
_geom_bond_distance
Ti1 N5 1.922(3)
Ti1 N4 1.928(3)
Ti1 N3 1.935(4)
Ti1 N2 1.991(3)
Ti1 N1 2.296(4)
N1 C1 1.345(5)
N1 C5 1.366(5)
N2 C7 1.445(5)
N2 C6 1.446(5)
N3 C16 1.467(5)
N3 C15 1.467(5)
N4 C18 1.459(5)
N4 C17 1.467(5)
N5 C19 1.457(5)
N5 C20 1.463(5)
C1 C2 1.394(5)
C1 C6 1.497(5)
C2 C3 1.376(5)
C2 H2 0.9300
C3 C4 1.386(6)
C3 H3 0.9300
C4 C5 1.354(6)
C4 H4 0.9300
C5 H5 0.9300
C6 H6 0.9300
C7 C12 1.401(6)
C7 C8 1.413(6)
C8 C9 1.392(6)
C8 C14 1.512(6)
C9 C10 1.383(6)
C9 H9 0.9300
C10 C11 1.375(6)
C10 H10 0.9300
C11 C12 1.419(5)
C11 H11 0.9300
C12 C13 1.501(6)
C13 H13A 0.9600
C13 H13B 0.9600
C13 H13C 0.9600
C14 H14A 0.9600
C14 H14B 0.9600
C14 H14C 0.9600
C15 H15A 0.9600
C15 H15B 0.9600
C15 H15C 0.9600
C16 H16A 0.9600
C16 H16B 0.9600
C16 H16C 0.9600
C17 H17A 0.9600
C17 H17B 0.9600
C17 H17C 0.9600
C18 H18A 0.9600
C18 H18B 0.9600
C18 H18C 0.9600
C19 H19A 0.9600
C19 H19B 0.9600
C19 H19C 0.9600
C20 H20A 0.9600
C20 H20B 0.9600
C20 H20C 0.9600
